data_7244485
loop_
_publ_author_name
'Ou, Guang-Chuan'
'Chen, Hai-Yang'
'Wang, Qiong'
'Zhou, Qiang'
'Zeng, Fei'

_publ_section_title
;
 Structure and absolute configuration of liquid molecules based on
 adamantane derivative cocrystallization
;
_journal_issue 11
_journal_name_full 'RSC Advances'
_journal_page_first 6459
_journal_page_last 6462
_journal_paper_doi 10.1039/D1RA09284G
_journal_volume 12
_journal_year 2022
_chemical_formula_sum 'C58 H74 O9'
_chemical_formula_weight 915.17
_space_group_IT_number 2
_space_group_name_Hall '-P 1'
_space_group_name_H-M_alt 'P -1'
_symmetry_cell_setting triclinic
_symmetry_space_group_name_H-M 'P -1'
_atom_sites_solution_hydrogens geom
_atom_sites_solution_primary direct
_atom_sites_solution_secondary difmap
_audit_creation_method SHELXL-97
_audit_update_record
;
2021-12-06 deposited with the CCDC.	2022-01-31 downloaded from the CCDC.
;
_cell_angle_alpha 66.398(3)
_cell_angle_beta 80.934(3)
_cell_angle_gamma 62.894(2)
_cell_formula_units_Z 2
_cell_length_a 14.473(3)
_cell_length_b 14.587(3)
_cell_length_c 15.394(3)
_cell_measurement_reflns_used 4324
_cell_measurement_temperature 296(2)
_cell_measurement_theta_max 25.12
_cell_measurement_theta_min 2.18
_cell_volume 2649.8(9)
_computing_cell_refinement 'Bruker SAINT'
_computing_data_collection 'Bruker APEX2'
_computing_data_reduction 'Bruker SAINT'
_computing_molecular_graphics 'Bruker SHELXTL'
_computing_publication_material 'Bruker SHELXTL'
_computing_structure_refinement 'SHELXL-97 (Sheldrick, 1997)'
_computing_structure_solution 'SHELXS-97 (Sheldrick, 1990)'
_diffrn_ambient_temperature 296(2)
_diffrn_measured_fraction_theta_full 0.972
_diffrn_measured_fraction_theta_max 0.972
_diffrn_measurement_device_type 'Bruker APEX-II CCD'
_diffrn_measurement_method '\f and \w scans'
_diffrn_radiation_monochromator graphite
_diffrn_radiation_source 'fine-focus sealed tube'
_diffrn_radiation_type MoK\a
_diffrn_radiation_wavelength 0.71073
_diffrn_reflns_av_R_equivalents 0.0385
_diffrn_reflns_av_sigmaI/netI 0.0568
_diffrn_reflns_limit_h_max 18
_diffrn_reflns_limit_h_min -18
_diffrn_reflns_limit_k_max 18
_diffrn_reflns_limit_k_min -18
_diffrn_reflns_limit_l_max 19
_diffrn_reflns_limit_l_min -19
_diffrn_reflns_number 30064
_diffrn_reflns_theta_full 27.42
_diffrn_reflns_theta_max 27.42
_diffrn_reflns_theta_min 1.44
_exptl_absorpt_coefficient_mu 0.076
_exptl_absorpt_correction_T_max 0.9828
_exptl_absorpt_correction_T_min 0.9645
_exptl_absorpt_correction_type multi-scan
_exptl_crystal_colour colorless
_exptl_crystal_density_diffrn 1.147
_exptl_crystal_density_method 'not measured'
_exptl_crystal_description block
_exptl_crystal_F_000 988
_exptl_crystal_size_max 0.48
_exptl_crystal_size_mid 0.26
_exptl_crystal_size_min 0.23
_refine_diff_density_max 0.238
_refine_diff_density_min -0.205
_refine_diff_density_rms 0.045
_refine_ls_extinction_method none
_refine_ls_goodness_of_fit_ref 1.015
_refine_ls_hydrogen_treatment mixed
_refine_ls_matrix_type full
_refine_ls_number_parameters 614
_refine_ls_number_reflns 11735
_refine_ls_number_restraints 30
_refine_ls_restrained_S_all 1.019
_refine_ls_R_factor_all 0.1216
_refine_ls_R_factor_gt 0.0644
_refine_ls_shift/su_max 0.000
_refine_ls_shift/su_mean 0.000
_refine_ls_structure_factor_coef Fsqd
_refine_ls_weighting_details 'calc w=1/[\s^2^(Fo^2^)+(0.0932P)^2^+0.0852P] where P=(Fo^2^+2Fc^2^)/3'
_refine_ls_weighting_scheme calc
_refine_ls_wR_factor_gt 0.1564
_refine_ls_wR_factor_ref 0.1864
_reflns_number_gt 6463
_reflns_number_total 11735
_reflns_threshold_expression >2sigma(I)
_cod_data_source_file d1ra09284g2.cif
_cod_data_source_block 2012141_0m
_cod_depositor_comments
;
The following automatic conversions were performed:

data item '_symmetry_cell_setting' value 'Triclinic' was changed to
'triclinic' in accordance with the
/home/data/users/saulius/crontab/automatic-downloads/rss-feeds/RSC/lib/dictionaries/cif_core.dic
dictionary named 'cif_core.dic' version 2.4.2 last updated on
2011-04-26.

Automatic conversion script
Id: cif_fix_values 7556 2019-12-06 15:28:31Z antanas 
;
_cod_original_cell_volume 2649.7(10)
_cod_original_sg_symbol_H-M P-1
_cod_database_code 7244485

loop_
_symmetry_equiv_pos_as_xyz
'x, y, z'
'-x, -y, -z'

loop_
_atom_site_label
_atom_site_type_symbol
_atom_site_fract_x
_atom_site_fract_y
_atom_site_fract_z
_atom_site_U_iso_or_equiv
_atom_site_adp_type
_atom_site_occupancy
_atom_site_symmetry_multiplicity
_atom_site_calc_flag
_atom_site_refinement_flags
_atom_site_disorder_assembly
_atom_site_disorder_group
O4 O 0.13242(12) 0.83757(11) -0.02877(10) 0.0490(4) Uani 1 1 d . . .
O5 O 0.52647(10) 0.49448(12) 0.13228(10) 0.0476(4) Uani 1 1 d . . .
O1 O 0.35690(12) 0.41800(12) 0.49258(10) 0.0526(4) Uani 1 1 d . . .
O8 O -0.03254(11) 0.72169(13) 0.33703(12) 0.0575(4) Uani 1 1 d . . .
O2 O 0.37834(13) 0.05945(12) 0.57439(11) 0.0577(4) Uani 1 1 d . . .
O3 O 0.04020(13) 0.69148(13) -0.20650(11) 0.0626(5) Uani 1 1 d . . .
O6 O 0.73799(12) 0.66685(14) 0.11904(14) 0.0688(5) Uani 1 1 d . . .
O7 O -0.13452(13) 1.04262(14) 0.40510(13) 0.0737(5) Uani 1 1 d . . .
C21 C 0.45245(14) 0.64903(16) 0.17965(13) 0.0334(4) Uani 1 1 d . . .
C11 C 0.15461(14) 0.65142(16) 0.04655(13) 0.0333(4) Uani 1 1 d . . .
C43 C 0.27337(14) 0.50275(15) 0.30611(13) 0.0333(4) Uani 1 1 d . . .
C46 C 0.37338(14) 0.51925(15) 0.28086(13) 0.0349(5) Uani 1 1 d . . .
H46A H 0.4235 0.4630 0.2574 0.042 Uiso 1 1 calc R . .
H46B H 0.4033 0.5105 0.3374 0.042 Uiso 1 1 calc R . .
C44 C 0.19983(14) 0.63784(15) 0.13692(13) 0.0327(4) Uani 1 1 d . . .
C42 C 0.16755(14) 0.70903(16) 0.27014(13) 0.0340(4) Uani 1 1 d . . .
C41 C 0.35087(14) 0.63551(15) 0.20473(13) 0.0325(4) Uani 1 1 d . . .
C45 C 0.30156(14) 0.65161(16) 0.11474(13) 0.0330(4) Uani 1 1 d . . .
H45A H 0.2872 0.7251 0.0677 0.040 Uiso 1 1 calc R . .
H45B H 0.3502 0.5976 0.0884 0.040 Uiso 1 1 calc R . .
C1 C 0.29903(15) 0.38446(16) 0.37819(13) 0.0357(5) Uani 1 1 d . . .
C49 C 0.22643(15) 0.52180(15) 0.21382(13) 0.0348(5) Uani 1 1 d . . .
H49A H 0.2753 0.4666 0.1887 0.042 Uiso 1 1 calc R . .
H49B H 0.1638 0.5106 0.2286 0.042 Uiso 1 1 calc R . .
C48 C 0.19432(15) 0.59107(16) 0.34436(13) 0.0364(5) Uani 1 1 d . . .
H48A H 0.2229 0.5826 0.4015 0.044 Uiso 1 1 calc R . .
H48B H 0.1315 0.5803 0.3607 0.044 Uiso 1 1 calc R . .
C50 C 0.12205(14) 0.72336(16) 0.17908(13) 0.0348(5) Uani 1 1 d . . .
H50A H 0.1052 0.7978 0.1327 0.042 Uiso 1 1 calc R . .
H50B H 0.0584 0.7140 0.1934 0.042 Uiso 1 1 calc R . .
C47 C 0.26981(15) 0.72178(16) 0.24434(14) 0.0364(5) Uani 1 1 d . . .
H47A H 0.2545 0.7957 0.1975 0.044 Uiso 1 1 calc R . .
H47B H 0.2992 0.7145 0.3005 0.044 Uiso 1 1 calc R . .
C22 C 0.53861(15) 0.57506(17) 0.14585(14) 0.0379(5) Uani 1 1 d . . .
C31 C 0.08850(15) 0.79781(16) 0.30813(13) 0.0367(5) Uani 1 1 d . . .
C2 C 0.34305(16) 0.34436(17) 0.46899(14) 0.0393(5) Uani 1 1 d . . .
C16 C 0.12270(15) 0.75131(17) -0.03427(14) 0.0380(5) Uani 1 1 d . . .
C12 C 0.14427(15) 0.56632(17) 0.03733(14) 0.0397(5) Uani 1 1 d . . .
H12 H 0.1640 0.4994 0.0892 0.048 Uiso 1 1 calc R . .
C26 C 0.46675(16) 0.73215(17) 0.18903(14) 0.0397(5) Uani 1 1 d . . .
H26 H 0.4114 0.7835 0.2095 0.048 Uiso 1 1 calc R . .
C4 C 0.35148(16) 0.16418(17) 0.50628(15) 0.0445(5) Uani 1 1 d . . .
C13 C 0.10644(16) 0.57322(18) -0.04400(15) 0.0442(5) Uani 1 1 d . . .
H13 H 0.1009 0.5131 -0.0461 0.053 Uiso 1 1 calc R . .
C14 C 0.07760(16) 0.67148(18) -0.12085(15) 0.0443(5) Uani 1 1 d . . .
C25 C 0.55925(16) 0.74363(18) 0.16970(15) 0.0440(5) Uani 1 1 d U . .
H25 H 0.5651 0.8010 0.1771 0.053 Uiso 1 1 calc R . .
C3 C 0.36881(16) 0.23594(17) 0.53120(14) 0.0447(5) Uani 1 1 d . . .
H3 H 0.3982 0.2113 0.5906 0.054 Uiso 1 1 calc R . .
C36 C -0.01005(16) 0.80163(18) 0.34001(16) 0.0456(5) Uani 1 1 d . . .
O9 O 0.39195(18) 1.04333(18) 0.77098(15) 0.0983(7) Uani 1 1 d . . .
H9 H 0.3917 1.0417 0.7184 0.147 Uiso 1 1 calc R . .
C6 C 0.28419(16) 0.30853(17) 0.35689(15) 0.0441(5) Uani 1 1 d . . .
H6 H 0.2560 0.3317 0.2973 0.053 Uiso 1 1 calc R . .
C32 C 0.10695(16) 0.88119(18) 0.31084(15) 0.0436(5) Uani 1 1 d . . .
H32 H 0.1707 0.8818 0.2905 0.052 Uiso 1 1 calc R . .
C24 C 0.64153(16) 0.66813(19) 0.13948(16) 0.0474(5) Uani 1 1 d U . .
C34 C -0.05784(18) 0.96557(19) 0.37262(16) 0.0516(6) Uani 1 1 d . . .
C5 C 0.30871(17) 0.19943(17) 0.41875(16) 0.0481(6) Uani 1 1 d . . .
H5 H 0.2964 0.1519 0.4011 0.058 Uiso 1 1 calc R . .
C15 C 0.08507(17) 0.75977(18) -0.11548(15) 0.0446(5) Uani 1 1 d . . .
H15 H 0.0644 0.8265 -0.1676 0.054 Uiso 1 1 calc R . .
C33 C 0.03612(18) 0.96483(19) 0.34213(16) 0.0501(6) Uani 1 1 d . . .
H33 H 0.0528 1.0193 0.3422 0.060 Uiso 1 1 calc R . .
C23 C 0.63050(16) 0.58497(18) 0.12710(15) 0.0475(6) Uani 1 1 d U . .
H23 H 0.6861 0.5348 0.1057 0.057 Uiso 1 1 calc R . .
C35 C -0.08053(17) 0.8838(2) 0.37154(17) 0.0553(6) Uani 1 1 d . . .
H35 H -0.1445 0.8840 0.3924 0.066 Uiso 1 1 calc R . .
C19 C 0.1106(2) 0.93613(18) -0.11108(17) 0.0606(7) Uani 1 1 d . . .
H19A H 0.0386 0.9698 -0.1318 0.073 Uiso 1 1 calc R . .
H19B H 0.1545 0.9192 -0.1623 0.073 Uiso 1 1 calc R . .
C9 C 0.3746(2) -0.02273(18) 0.54799(17) 0.0582(6) Uani 1 1 d . . .
H9A H 0.4200 -0.0324 0.4956 0.070 Uiso 1 1 calc R . .
H9B H 0.3044 0.0003 0.5283 0.070 Uiso 1 1 calc R . .
C27 C 0.61478(18) 0.40454(19) 0.11827(18) 0.0563(6) Uani 1 1 d . . .
H27A H 0.6651 0.3677 0.1702 0.068 Uiso 1 1 calc R . .
H27B H 0.6474 0.4311 0.0596 0.068 Uiso 1 1 calc R . .
C7 C 0.3964(2) 0.3868(2) 0.58384(16) 0.0633(7) Uani 1 1 d . . .
H7A H 0.4696 0.3359 0.5902 0.076 Uiso 1 1 calc R . .
H7B H 0.3596 0.3503 0.6325 0.076 Uiso 1 1 calc R . .
C28 C 0.5783(2) 0.3262(2) 0.11400(18) 0.0658(7) Uani 1 1 d U . .
H28A H 0.5425 0.3039 0.1708 0.099 Uiso 1 1 calc R . .
H28B H 0.6368 0.2620 0.1083 0.099 Uiso 1 1 calc R . .
H28C H 0.5319 0.3621 0.0601 0.099 Uiso 1 1 calc R . .
C37 C -0.1171(2) 1.1302(2) 0.4052(2) 0.0711(8) Uani 1 1 d . . .
H37A H -0.1024 1.1712 0.3417 0.085 Uiso 1 1 calc R . .
H37B H -0.0581 1.1009 0.4467 0.085 Uiso 1 1 calc R . .
C39 C -0.1209(2) 0.7083(2) 0.3834(2) 0.0810(9) Uani 1 1 d . . .
H39A H -0.1841 0.7705 0.3501 0.097 Uiso 1 1 calc R . .
H39B H -0.1220 0.7041 0.4480 0.097 Uiso 1 1 calc R . .
C51 C 0.5757(2) 0.9174(2) 0.8088(2) 0.0769(8) Uani 1 1 d . . .
C10 C 0.4095(2) -0.1294(2) 0.6329(2) 0.0797(9) Uani 1 1 d . . .
H10A H 0.4764 -0.1479 0.6552 0.120 Uiso 1 1 calc R . .
H10B H 0.4140 -0.1877 0.6156 0.120 Uiso 1 1 calc R . .
H10C H 0.3604 -0.1210 0.6822 0.120 Uiso 1 1 calc R . .
C17 C 0.0356(2) 0.6035(2) -0.2210(2) 0.0721(8) Uani 1 1 d . . .
H17A H -0.0100 0.5769 -0.1759 0.086 Uiso 1 1 calc R . .
H17B H 0.1042 0.5423 -0.2128 0.086 Uiso 1 1 calc R . .
C29 C 0.7517(2) 0.7591(2) 0.1104(3) 0.0821(9) Uani 1 1 d . . .
H29A H 0.7388 0.7698 0.1702 0.099 Uiso 1 1 calc R . .
H29B H 0.7040 0.8256 0.0624 0.099 Uiso 1 1 calc R . .
C20 C 0.1313(2) 1.0128(2) -0.0852(2) 0.0786(9) Uani 1 1 d . . .
H20A H 0.0851 1.0318 -0.0367 0.118 Uiso 1 1 calc R . .
H20B H 0.1205 1.0791 -0.1401 0.118 Uiso 1 1 calc R . .
H20C H 0.2018 0.9773 -0.0621 0.118 Uiso 1 1 calc R . .
C8 C 0.3811(3) 0.4902(2) 0.5938(2) 0.0902(10) Uani 1 1 d . . .
H8A H 0.4192 0.5245 0.5463 0.135 Uiso 1 1 calc R . .
H8B H 0.4056 0.4722 0.6556 0.135 Uiso 1 1 calc R . .
H8C H 0.3086 0.5405 0.5860 0.135 Uiso 1 1 calc R . .
C57 C 0.4627(3) 0.9386(3) 0.8325(2) 0.0882(9) Uani 1 1 d . . .
H57 H 0.4504 0.8809 0.8259 0.106 Uiso 1 1 calc R . .
C56 C 0.6009(3) 0.9986(3) 0.7446(2) 0.0927(10) Uani 1 1 d . . .
H56 H 0.5489 1.0688 0.7131 0.111 Uiso 1 1 calc R . .
C40 C -0.1129(2) 0.6022(3) 0.3828(3) 0.0985(11) Uani 1 1 d . . .
H40A H -0.1133 0.6080 0.3185 0.148 Uiso 1 1 calc R . .
H40B H -0.1709 0.5892 0.4148 0.148 Uiso 1 1 calc R . .
H40C H -0.0495 0.5417 0.4149 0.148 Uiso 1 1 calc R . .
C18 C -0.0055(3) 0.6488(3) -0.3203(2) 0.0975(11) Uani 1 1 d . . .
H18A H -0.0689 0.7154 -0.3301 0.146 Uiso 1 1 calc R . .
H18B H -0.0187 0.5947 -0.3300 0.146 Uiso 1 1 calc R . .
H18C H 0.0447 0.6655 -0.3644 0.146 Uiso 1 1 calc R . .
C38 C -0.2136(3) 1.2056(3) 0.4395(3) 0.1080(12) Uani 1 1 d . . .
H38A H -0.2664 1.2496 0.3900 0.162 Uiso 1 1 calc R . .
H38B H -0.1978 1.2535 0.4566 0.162 Uiso 1 1 calc R . .
H38C H -0.2381 1.1616 0.4939 0.162 Uiso 1 1 calc R . .
C30 C 0.8625(2) 0.7360(3) 0.0826(3) 0.1082(12) Uani 1 1 d U . .
H30A H 0.9079 0.6851 0.1373 0.162 Uiso 1 1 calc R . .
H30B H 0.8696 0.8042 0.0577 0.162 Uiso 1 1 calc R . .
H30C H 0.8805 0.7041 0.0351 0.162 Uiso 1 1 calc R . .
C52 C 0.6534(3) 0.8136(3) 0.8523(3) 0.1092(12) Uani 1 1 d . . .
H52 H 0.6372 0.7565 0.8942 0.131 Uiso 1 1 calc R . .
C53 C 0.7565(4) 0.7939(4) 0.8338(4) 0.1290(15) Uani 1 1 d . . .
H53 H 0.8089 0.7236 0.8643 0.155 Uiso 1 1 calc R . .
C55 C 0.7060(4) 0.9762(4) 0.7259(3) 0.1202(13) Uani 1 1 d . . .
H55 H 0.7231 1.0314 0.6814 0.144 Uiso 1 1 calc R . .
C58 C 0.4416(3) 0.9335(4) 0.9307(2) 0.1393(17) Uani 1 1 d . . .
H58A H 0.4563 0.9874 0.9390 0.209 Uiso 1 1 calc R . .
H58B H 0.4849 0.8606 0.9737 0.209 Uiso 1 1 calc R . .
H58C H 0.3700 0.9492 0.9432 0.209 Uiso 1 1 calc R . .
C54 C 0.7817(3) 0.8752(5) 0.7723(4) 0.1373(17) Uani 1 1 d . . .
H54 H 0.8510 0.8615 0.7620 0.165 Uiso 1 1 calc R . .

loop_
_atom_site_aniso_label
_atom_site_aniso_U_11
_atom_site_aniso_U_22
_atom_site_aniso_U_33
_atom_site_aniso_U_23
_atom_site_aniso_U_13
_atom_site_aniso_U_12
O4 0.0682(10) 0.0357(8) 0.0417(8) -0.0073(7) -0.0156(7) -0.0221(8)
O5 0.0378(8) 0.0516(9) 0.0621(10) -0.0339(8) 0.0121(7) -0.0190(7)
O1 0.0751(11) 0.0467(9) 0.0348(8) -0.0087(7) -0.0125(7) -0.0265(8)
O8 0.0434(9) 0.0618(10) 0.0858(12) -0.0469(9) 0.0262(8) -0.0288(8)
O2 0.0715(11) 0.0388(9) 0.0498(10) -0.0042(8) -0.0030(8) -0.0225(8)
O3 0.0843(12) 0.0604(11) 0.0509(10) -0.0207(8) -0.0216(9) -0.0304(9)
O6 0.0417(9) 0.0686(11) 0.1128(15) -0.0457(11) 0.0186(9) -0.0324(9)
O7 0.0662(12) 0.0667(12) 0.1035(15) -0.0606(11) 0.0293(10) -0.0248(10)
C21 0.0305(11) 0.0381(11) 0.0292(10) -0.0109(9) -0.0006(8) -0.0138(9)
C11 0.0271(10) 0.0363(11) 0.0340(11) -0.0145(9) 0.0012(8) -0.0105(9)
C43 0.0325(10) 0.0343(11) 0.0286(10) -0.0089(8) 0.0004(8) -0.0132(9)
C46 0.0317(11) 0.0387(11) 0.0307(10) -0.0136(9) 0.0003(8) -0.0116(9)
C44 0.0307(10) 0.0327(11) 0.0319(10) -0.0119(9) 0.0000(8) -0.0112(9)
C42 0.0300(10) 0.0372(11) 0.0330(10) -0.0150(9) 0.0033(8) -0.0123(9)
C41 0.0287(10) 0.0368(11) 0.0314(10) -0.0144(9) 0.0033(8) -0.0130(9)
C45 0.0309(10) 0.0349(11) 0.0295(10) -0.0108(9) 0.0015(8) -0.0126(9)
C1 0.0332(11) 0.0354(11) 0.0328(11) -0.0101(9) 0.0012(8) -0.0124(9)
C49 0.0333(11) 0.0340(11) 0.0338(11) -0.0113(9) 0.0017(8) -0.0133(9)
C48 0.0338(11) 0.0415(12) 0.0335(11) -0.0139(9) 0.0039(9) -0.0170(9)
C50 0.0295(10) 0.0356(11) 0.0361(11) -0.0134(9) 0.0016(8) -0.0116(9)
C47 0.0345(11) 0.0399(12) 0.0347(11) -0.0147(9) 0.0010(9) -0.0154(9)
C22 0.0352(11) 0.0425(12) 0.0370(11) -0.0153(10) 0.0028(9) -0.0179(10)
C31 0.0342(11) 0.0400(12) 0.0333(11) -0.0158(9) 0.0018(9) -0.0124(9)
C2 0.0393(12) 0.0405(12) 0.0345(11) -0.0133(10) 0.0048(9) -0.0162(10)
C16 0.0385(11) 0.0385(12) 0.0368(11) -0.0153(10) -0.0021(9) -0.0146(9)
C12 0.0391(12) 0.0377(12) 0.0403(12) -0.0129(10) -0.0011(9) -0.0157(10)
C26 0.0366(12) 0.0419(12) 0.0391(12) -0.0163(10) 0.0032(9) -0.0154(10)
C4 0.0426(13) 0.0365(12) 0.0425(13) -0.0083(10) 0.0052(10) -0.0142(10)
C13 0.0458(13) 0.0439(13) 0.0496(13) -0.0211(11) -0.0033(10) -0.0201(10)
C14 0.0415(12) 0.0512(14) 0.0421(12) -0.0199(11) -0.0068(10) -0.0171(11)
C25 0.0437(13) 0.0457(13) 0.0490(13) -0.0176(11) 0.0013(10) -0.0245(11)
C3 0.0454(13) 0.0440(13) 0.0329(11) -0.0084(10) -0.0025(9) -0.0139(10)
C36 0.0397(12) 0.0465(13) 0.0526(14) -0.0262(11) 0.0084(10) -0.0159(11)
O9 0.0888(15) 0.0917(16) 0.0792(15) -0.0190(13) -0.0139(13) -0.0166(13)
C6 0.0456(13) 0.0437(13) 0.0382(12) -0.0114(10) -0.0016(10) -0.0180(10)
C32 0.0404(12) 0.0500(13) 0.0447(13) -0.0252(11) 0.0069(10) -0.0184(11)
C24 0.0349(12) 0.0537(14) 0.0547(14) -0.0193(11) 0.0037(10) -0.0218(11)
C34 0.0496(14) 0.0496(14) 0.0558(15) -0.0327(12) 0.0107(11) -0.0134(12)
C5 0.0560(14) 0.0387(13) 0.0489(14) -0.0145(11) 0.0014(11) -0.0214(11)
C15 0.0515(13) 0.0384(12) 0.0386(12) -0.0095(10) -0.0090(10) -0.0161(10)
C33 0.0556(15) 0.0492(14) 0.0528(14) -0.0283(12) 0.0050(11) -0.0218(12)
C23 0.0361(12) 0.0512(14) 0.0572(14) -0.0249(11) 0.0082(10) -0.0188(11)
C35 0.0408(13) 0.0615(15) 0.0703(17) -0.0384(13) 0.0178(12) -0.0209(12)
C19 0.0814(19) 0.0410(14) 0.0533(15) -0.0050(12) -0.0159(13) -0.0268(13)
C9 0.0580(15) 0.0417(14) 0.0624(16) -0.0122(12) 0.0055(12) -0.0188(12)
C27 0.0521(15) 0.0505(14) 0.0666(16) -0.0305(13) 0.0097(12) -0.0176(12)
C7 0.0807(18) 0.0606(16) 0.0433(14) -0.0104(12) -0.0190(13) -0.0276(14)
C28 0.0774(18) 0.0515(15) 0.0684(17) -0.0266(13) 0.0179(14) -0.0292(14)
C37 0.087(2) 0.0567(16) 0.0728(19) -0.0394(15) 0.0108(15) -0.0230(15)
C39 0.0646(18) 0.085(2) 0.121(3) -0.0649(19) 0.0481(17) -0.0466(16)
C51 0.083(2) 0.0648(19) 0.077(2) -0.0236(16) -0.0056(17) -0.0270(17)
C10 0.089(2) 0.0455(15) 0.083(2) -0.0011(14) -0.0036(16) -0.0286(15)
C17 0.0797(19) 0.0706(18) 0.0790(19) -0.0428(16) -0.0165(15) -0.0245(15)
C29 0.0570(17) 0.085(2) 0.137(3) -0.064(2) 0.0252(17) -0.0452(16)
C20 0.102(2) 0.0487(16) 0.086(2) -0.0109(15) -0.0213(17) -0.0372(16)
C8 0.139(3) 0.072(2) 0.0659(19) -0.0233(16) -0.0327(19) -0.042(2)
C57 0.090(2) 0.082(2) 0.078(2) -0.0143(18) -0.0063(18) -0.0349(19)
C56 0.088(2) 0.078(2) 0.109(3) -0.030(2) -0.005(2) -0.0364(19)
C40 0.090(2) 0.094(2) 0.151(3) -0.077(2) 0.061(2) -0.064(2)
C18 0.119(3) 0.101(2) 0.090(2) -0.053(2) -0.034(2) -0.035(2)
C38 0.105(3) 0.084(2) 0.146(3) -0.084(2) 0.020(2) -0.019(2)
C30 0.073(2) 0.117(3) 0.189(4) -0.092(3) 0.044(2) -0.067(2)
C52 0.105(3) 0.081(3) 0.112(3) -0.025(2) -0.010(2) -0.022(2)
C53 0.090(3) 0.109(3) 0.151(4) -0.050(3) -0.020(3) -0.004(3)
C55 0.107(3) 0.131(4) 0.150(4) -0.059(3) 0.014(3) -0.071(3)
C58 0.104(3) 0.175(4) 0.075(3) -0.003(3) -0.005(2) -0.044(3)
C54 0.075(3) 0.133(4) 0.202(6) -0.073(4) -0.005(3) -0.032(3)

loop_
_atom_type_symbol
_atom_type_description
_atom_type_scat_dispersion_real
_atom_type_scat_dispersion_imag
_atom_type_scat_source
C C 0.0033 0.0016 'International Tables Vol C Tables 4.2.6.8 and 6.1.1.4'
H H 0.0000 0.0000 'International Tables Vol C Tables 4.2.6.8 and 6.1.1.4'
O O 0.0106 0.0060 'International Tables Vol C Tables 4.2.6.8 and 6.1.1.4'

loop_
_geom_angle_atom_site_label_1
_geom_angle_atom_site_label_2
_geom_angle_atom_site_label_3
_geom_angle
_geom_angle_site_symmetry_1
_geom_angle_site_symmetry_3
_geom_angle_publ_flag
C16 O4 C19 119.17(16) . . ?
C22 O5 C27 119.76(16) . . ?
C2 O1 C7 120.75(17) . . ?
C36 O8 C39 119.87(17) . . ?
C4 O2 C9 117.83(17) . . ?
C14 O3 C17 119.10(18) . . ?
C24 O6 C29 119.25(19) . . ?
C34 O7 C37 118.2(2) . . ?
C26 C21 C22 115.44(18) . . ?
C26 C21 C41 123.09(17) . . ?
C22 C21 C41 121.46(17) . . ?
C12 C11 C16 115.07(18) . . ?
C12 C11 C44 122.43(17) . . ?
C16 C11 C44 122.48(17) . . ?
C1 C43 C48 111.78(15) . . ?
C1 C43 C46 109.80(15) . . ?
C48 C43 C46 109.48(16) . . ?
C1 C43 C49 110.38(16) . . ?
C48 C43 C49 107.67(15) . . ?
C46 C43 C49 107.63(15) . . ?
C43 C46 C41 110.99(15) . . ?
C43 C46 H46A 109.4 . . ?
C41 C46 H46A 109.4 . . ?
C43 C46 H46B 109.4 . . ?
C41 C46 H46B 109.4 . . ?
H46A C46 H46B 108.0 . . ?
C11 C44 C49 111.53(16) . . ?
C11 C44 C45 109.82(15) . . ?
C49 C44 C45 107.10(15) . . ?
C11 C44 C50 111.21(15) . . ?
C49 C44 C50 107.39(15) . . ?
C45 C44 C50 109.67(15) . . ?
C50 C42 C31 109.16(15) . . ?
C50 C42 C48 109.85(16) . . ?
C31 C42 C48 111.21(15) . . ?
C50 C42 C47 107.53(15) . . ?
C31 C42 C47 111.24(16) . . ?
C48 C42 C47 107.77(15) . . ?
C21 C41 C47 112.49(16) . . ?
C21 C41 C46 109.88(15) . . ?
C47 C41 C46 107.56(15) . . ?
C21 C41 C45 109.61(14) . . ?
C47 C41 C45 107.11(15) . . ?
C46 C41 C45 110.14(16) . . ?
C44 C45 C41 111.29(15) . . ?
C44 C45 H45A 109.4 . . ?
C41 C45 H45A 109.4 . . ?
C44 C45 H45B 109.4 . . ?
C41 C45 H45B 109.4 . . ?
H45A C45 H45B 108.0 . . ?
C6 C1 C2 115.36(18) . . ?
C6 C1 C43 122.05(18) . . ?
C2 C1 C43 122.53(18) . . ?
C44 C49 C43 113.92(16) . . ?
C44 C49 H49A 108.8 . . ?
C43 C49 H49A 108.8 . . ?
C44 C49 H49B 108.8 . . ?
C43 C49 H49B 108.8 . . ?
H49A C49 H49B 107.7 . . ?
C43 C48 C42 111.00(15) . . ?
C43 C48 H48A 109.4 . . ?
C42 C48 H48A 109.4 . . ?
C43 C48 H48B 109.4 . . ?
C42 C48 H48B 109.4 . . ?
H48A C48 H48B 108.0 . . ?
C42 C50 C44 111.04(15) . . ?
C42 C50 H50A 109.4 . . ?
C44 C50 H50A 109.4 . . ?
C42 C50 H50B 109.4 . . ?
C44 C50 H50B 109.4 . . ?
H50A C50 H50B 108.0 . . ?
C41 C47 C42 113.09(16) . . ?
C41 C47 H47A 109.0 . . ?
C42 C47 H47A 109.0 . . ?
C41 C47 H47B 109.0 . . ?
C42 C47 H47B 109.0 . . ?
H47A C47 H47B 107.8 . . ?
O5 C22 C23 121.52(18) . . ?
O5 C22 C21 117.31(17) . . ?
C23 C22 C21 121.17(19) . . ?
C32 C31 C36 115.04(18) . . ?
C32 C31 C42 122.57(18) . . ?
C36 C31 C42 122.36(18) . . ?
O1 C2 C3 122.15(19) . . ?
O1 C2 C1 116.65(17) . . ?
C3 C2 C1 121.2(2) . . ?
O4 C16 C15 121.81(18) . . ?
O4 C16 C11 117.16(17) . . ?
C15 C16 C11 121.02(19) . . ?
C11 C12 C13 124.77(19) . . ?
C11 C12 H12 117.6 . . ?
C13 C12 H12 117.6 . . ?
C21 C26 C25 123.98(19) . . ?
C21 C26 H26 118.0 . . ?
C25 C26 H26 118.0 . . ?
C5 C4 O2 124.3(2) . . ?
C5 C4 C3 120.07(19) . . ?
O2 C4 C3 115.64(19) . . ?
C14 C13 C12 117.9(2) . . ?
C14 C13 H13 121.0 . . ?
C12 C13 H13 121.0 . . ?
C13 C14 O3 125.2(2) . . ?
C13 C14 C15 119.92(19) . . ?
O3 C14 C15 114.85(19) . . ?
C24 C25 C26 118.4(2) . . ?
C24 C25 H25 120.8 . . ?
C26 C25 H25 120.8 . . ?
C4 C3 C2 120.9(2) . . ?
C4 C3 H3 119.6 . . ?
C2 C3 H3 119.6 . . ?
O8 C36 C35 121.7(2) . . ?
O8 C36 C31 117.12(18) . . ?
C35 C36 C31 121.2(2) . . ?
C57 O9 H9 109.5 . . ?
C1 C6 C5 124.3(2) . . ?
C1 C6 H6 117.8 . . ?
C5 C6 H6 117.8 . . ?
C31 C32 C33 124.2(2) . . ?
C31 C32 H32 117.9 . . ?
C33 C32 H32 117.9 . . ?
C25 C24 O6 125.6(2) . . ?
C25 C24 C23 119.8(2) . . ?
O6 C24 C23 114.6(2) . . ?
C33 C34 O7 125.2(2) . . ?
C33 C34 C35 119.2(2) . . ?
O7 C34 C35 115.6(2) . . ?
C4 C5 C6 118.2(2) . . ?
C4 C5 H5 120.9 . . ?
C6 C5 H5 120.9 . . ?
C14 C15 C16 121.28(19) . . ?
C14 C15 H15 119.4 . . ?
C16 C15 H15 119.4 . . ?
C34 C33 C32 119.1(2) . . ?
C34 C33 H33 120.5 . . ?
C32 C33 H33 120.5 . . ?
C22 C23 C24 121.1(2) . . ?
C22 C23 H23 119.4 . . ?
C24 C23 H23 119.4 . . ?
C34 C35 C36 121.3(2) . . ?
C34 C35 H35 119.4 . . ?
C36 C35 H35 119.4 . . ?
O4 C19 C20 107.26(19) . . ?
O4 C19 H19A 110.3 . . ?
C20 C19 H19A 110.3 . . ?
O4 C19 H19B 110.3 . . ?
C20 C19 H19B 110.3 . . ?
H19A C19 H19B 108.5 . . ?
O2 C9 C10 107.6(2) . . ?
O2 C9 H9A 110.2 . . ?
C10 C9 H9A 110.2 . . ?
O2 C9 H9B 110.2 . . ?
C10 C9 H9B 110.2 . . ?
H9A C9 H9B 108.5 . . ?
O5 C27 C28 107.27(19) . . ?
O5 C27 H27A 110.3 . . ?
C28 C27 H27A 110.3 . . ?
O5 C27 H27B 110.3 . . ?
C28 C27 H27B 110.3 . . ?
H27A C27 H27B 108.5 . . ?
O1 C7 C8 107.23(19) . . ?
O1 C7 H7A 110.3 . . ?
C8 C7 H7A 110.3 . . ?
O1 C7 H7B 110.3 . . ?
C8 C7 H7B 110.3 . . ?
H7A C7 H7B 108.5 . . ?
C27 C28 H28A 109.5 . . ?
C27 C28 H28B 109.5 . . ?
H28A C28 H28B 109.5 . . ?
C27 C28 H28C 109.5 . . ?
H28A C28 H28C 109.5 . . ?
H28B C28 H28C 109.5 . . ?
O7 C37 C38 108.0(2) . . ?
O7 C37 H37A 110.1 . . ?
C38 C37 H37A 110.1 . . ?
O7 C37 H37B 110.1 . . ?
C38 C37 H37B 110.1 . . ?
H37A C37 H37B 108.4 . . ?
O8 C39 C40 106.7(2) . . ?
O8 C39 H39A 110.4 . . ?
C40 C39 H39A 110.4 . . ?
O8 C39 H39B 110.4 . . ?
C40 C39 H39B 110.4 . . ?
H39A C39 H39B 108.6 . . ?
C56 C51 C52 119.1(3) . . ?
C56 C51 C57 121.8(3) . . ?
C52 C51 C57 119.1(3) . . ?
C9 C10 H10A 109.5 . . ?
C9 C10 H10B 109.5 . . ?
H10A C10 H10B 109.5 . . ?
C9 C10 H10C 109.5 . . ?
H10A C10 H10C 109.5 . . ?
H10B C10 H10C 109.5 . . ?
O3 C17 C18 107.1(2) . . ?
O3 C17 H17A 110.3 . . ?
C18 C17 H17A 110.3 . . ?
O3 C17 H17B 110.3 . . ?
C18 C17 H17B 110.3 . . ?
H17A C17 H17B 108.6 . . ?
O6 C29 C30 107.0(2) . . ?
O6 C29 H29A 110.3 . . ?
C30 C29 H29A 110.3 . . ?
O6 C29 H29B 110.3 . . ?
C30 C29 H29B 110.3 . . ?
H29A C29 H29B 108.6 . . ?
C19 C20 H20A 109.5 . . ?
C19 C20 H20B 109.5 . . ?
H20A C20 H20B 109.5 . . ?
C19 C20 H20C 109.5 . . ?
H20A C20 H20C 109.5 . . ?
H20B C20 H20C 109.5 . . ?
C7 C8 H8A 109.5 . . ?
C7 C8 H8B 109.5 . . ?
H8A C8 H8B 109.5 . . ?
C7 C8 H8C 109.5 . . ?
H8A C8 H8C 109.5 . . ?
H8B C8 H8C 109.5 . . ?
O9 C57 C58 108.4(3) . . ?
O9 C57 C51 111.9(3) . . ?
C58 C57 C51 111.0(3) . . ?
O9 C57 H57 108.5 . . ?
C58 C57 H57 108.5 . . ?
C51 C57 H57 108.5 . . ?
C51 C56 C55 120.0(4) . . ?
C51 C56 H56 120.0 . . ?
C55 C56 H56 120.0 . . ?
C39 C40 H40A 109.5 . . ?
C39 C40 H40B 109.5 . . ?
H40A C40 H40B 109.5 . . ?
C39 C40 H40C 109.5 . . ?
H40A C40 H40C 109.5 . . ?
H40B C40 H40C 109.5 . . ?
C17 C18 H18A 109.5 . . ?
C17 C18 H18B 109.5 . . ?
H18A C18 H18B 109.5 . . ?
C17 C18 H18C 109.5 . . ?
H18A C18 H18C 109.5 . . ?
H18B C18 H18C 109.5 . . ?
C37 C38 H38A 109.5 . . ?
C37 C38 H38B 109.5 . . ?
H38A C38 H38B 109.5 . . ?
C37 C38 H38C 109.5 . . ?
H38A C38 H38C 109.5 . . ?
H38B C38 H38C 109.5 . . ?
C29 C30 H30A 109.5 . . ?
C29 C30 H30B 109.5 . . ?
H30A C30 H30B 109.5 . . ?
C29 C30 H30C 109.5 . . ?
H30A C30 H30C 109.5 . . ?
H30B C30 H30C 109.5 . . ?
C51 C52 C53 119.9(4) . . ?
C51 C52 H52 120.1 . . ?
C53 C52 H52 120.1 . . ?
C54 C53 C52 121.0(4) . . ?
C54 C53 H53 119.5 . . ?
C52 C53 H53 119.5 . . ?
C54 C55 C56 120.2(4) . . ?
C54 C55 H55 119.9 . . ?
C56 C55 H55 119.9 . . ?
C57 C58 H58A 109.5 . . ?
C57 C58 H58B 109.5 . . ?
H58A C58 H58B 109.5 . . ?
C57 C58 H58C 109.5 . . ?
H58A C58 H58C 109.5 . . ?
H58B C58 H58C 109.5 . . ?
C55 C54 C53 119.7(5) . . ?
C55 C54 H54 120.1 . . ?
C53 C54 H54 120.1 . . ?

loop_
_geom_bond_atom_site_label_1
_geom_bond_atom_site_label_2
_geom_bond_distance
_geom_bond_site_symmetry_2
_geom_bond_publ_flag
O4 C16 1.364(2) . ?
O4 C19 1.423(3) . ?
O5 C22 1.361(2) . ?
O5 C27 1.419(3) . ?
O1 C2 1.363(2) . ?
O1 C7 1.418(3) . ?
O8 C36 1.364(2) . ?
O8 C39 1.419(3) . ?
O2 C4 1.374(2) . ?
O2 C9 1.436(3) . ?
O3 C14 1.375(2) . ?
O3 C17 1.419(3) . ?
O6 C24 1.375(2) . ?
O6 C29 1.400(3) . ?
O7 C34 1.372(3) . ?
O7 C37 1.411(3) . ?
C21 C26 1.383(3) . ?
C21 C22 1.417(3) . ?
C21 C41 1.541(3) . ?
C11 C12 1.379(3) . ?
C11 C16 1.414(3) . ?
C11 C44 1.533(3) . ?
C43 C1 1.536(3) . ?
C43 C48 1.539(3) . ?
C43 C46 1.539(3) . ?
C43 C49 1.540(3) . ?
C46 C41 1.543(3) . ?
C46 H46A 0.9700 . ?
C46 H46B 0.9700 . ?
C44 C49 1.536(3) . ?
C44 C45 1.543(3) . ?
C44 C50 1.544(3) . ?
C42 C50 1.540(3) . ?
C42 C31 1.541(3) . ?
C42 C48 1.541(3) . ?
C42 C47 1.546(3) . ?
C41 C47 1.541(3) . ?
C41 C45 1.543(3) . ?
C45 H45A 0.9700 . ?
C45 H45B 0.9700 . ?
C1 C6 1.382(3) . ?
C1 C2 1.410(3) . ?
C49 H49A 0.9700 . ?
C49 H49B 0.9700 . ?
C48 H48A 0.9700 . ?
C48 H48B 0.9700 . ?
C50 H50A 0.9700 . ?
C50 H50B 0.9700 . ?
C47 H47A 0.9700 . ?
C47 H47B 0.9700 . ?
C22 C23 1.376(3) . ?
C31 C32 1.376(3) . ?
C31 C36 1.417(3) . ?
C2 C3 1.386(3) . ?
C16 C15 1.380(3) . ?
C12 C13 1.394(3) . ?
C12 H12 0.9300 . ?
C26 C25 1.396(3) . ?
C26 H26 0.9300 . ?
C4 C5 1.372(3) . ?
C4 C3 1.377(3) . ?
C13 C14 1.371(3) . ?
C13 H13 0.9300 . ?
C14 C15 1.375(3) . ?
C25 C24 1.374(3) . ?
C25 H25 0.9300 . ?
C3 H3 0.9300 . ?
C36 C35 1.381(3) . ?
O9 C57 1.415(3) . ?
O9 H9 0.8200 . ?
C6 C5 1.394(3) . ?
C6 H6 0.9300 . ?
C32 C33 1.395(3) . ?
C32 H32 0.9300 . ?
C24 C23 1.380(3) . ?
C34 C33 1.364(3) . ?
C34 C35 1.381(3) . ?
C5 H5 0.9300 . ?
C15 H15 0.9300 . ?
C33 H33 0.9300 . ?
C23 H23 0.9300 . ?
C35 H35 0.9300 . ?
C19 C20 1.484(3) . ?
C19 H19A 0.9700 . ?
C19 H19B 0.9700 . ?
C9 C10 1.500(3) . ?
C9 H9A 0.9700 . ?
C9 H9B 0.9700 . ?
C27 C28 1.487(3) . ?
C27 H27A 0.9700 . ?
C27 H27B 0.9700 . ?
C7 C8 1.490(3) . ?
C7 H7A 0.9700 . ?
C7 H7B 0.9700 . ?
C28 H28A 0.9600 . ?
C28 H28B 0.9600 . ?
C28 H28C 0.9600 . ?
C37 C38 1.507(4) . ?
C37 H37A 0.9700 . ?
C37 H37B 0.9700 . ?
C39 C40 1.501(4) . ?
C39 H39A 0.9700 . ?
C39 H39B 0.9700 . ?
C51 C56 1.362(4) . ?
C51 C52 1.372(4) . ?
C51 C57 1.532(4) . ?
C10 H10A 0.9600 . ?
C10 H10B 0.9600 . ?
C10 H10C 0.9600 . ?
C17 C18 1.498(4) . ?
C17 H17A 0.9700 . ?
C17 H17B 0.9700 . ?
C29 C30 1.508(4) . ?
C29 H29A 0.9700 . ?
C29 H29B 0.9700 . ?
C20 H20A 0.9600 . ?
C20 H20B 0.9600 . ?
C20 H20C 0.9600 . ?
C8 H8A 0.9600 . ?
C8 H8B 0.9600 . ?
C8 H8C 0.9600 . ?
C57 C58 1.472(5) . ?
C57 H57 0.9800 . ?
C56 C55 1.409(5) . ?
C56 H56 0.9300 . ?
C40 H40A 0.9600 . ?
C40 H40B 0.9600 . ?
C40 H40C 0.9600 . ?
C18 H18A 0.9600 . ?
C18 H18B 0.9600 . ?
C18 H18C 0.9600 . ?
C38 H38A 0.9600 . ?
C38 H38B 0.9600 . ?
C38 H38C 0.9600 . ?
C30 H30A 0.9600 . ?
C30 H30B 0.9600 . ?
C30 H30C 0.9600 . ?
C52 C53 1.389(5) . ?
C52 H52 0.9300 . ?
C53 C54 1.349(6) . ?
C53 H53 0.9300 . ?
C55 C54 1.348(6) . ?
C55 H55 0.9300 . ?
C58 H58A 0.9600 . ?
C58 H58B 0.9600 . ?
C58 H58C 0.9600 . ?
C54 H54 0.9300 . ?

loop_
_geom_torsion_atom_site_label_1
_geom_torsion_atom_site_label_2
_geom_torsion_atom_site_label_3
_geom_torsion_atom_site_label_4
_geom_torsion
_geom_torsion_site_symmetry_1
_geom_torsion_site_symmetry_2
_geom_torsion_site_symmetry_3
_geom_torsion_site_symmetry_4
_geom_torsion_publ_flag
C1 C43 C46 C41 177.16(15) . . . . ?
C48 C43 C46 C41 -59.77(19) . . . . ?
C49 C43 C46 C41 56.98(19) . . . . ?
C12 C11 C44 C49 -2.3(2) . . . . ?
C16 C11 C44 C49 179.21(17) . . . . ?
C12 C11 C44 C45 116.3(2) . . . . ?
C16 C11 C44 C45 -62.2(2) . . . . ?
C12 C11 C44 C50 -122.16(19) . . . . ?
C16 C11 C44 C50 59.4(2) . . . . ?
C26 C21 C41 C47 -2.1(2) . . . . ?
C22 C21 C41 C47 177.34(17) . . . . ?
C26 C21 C41 C46 -121.84(19) . . . . ?
C22 C21 C41 C46 57.5(2) . . . . ?
C26 C21 C41 C45 116.99(19) . . . . ?
C22 C21 C41 C45 -63.6(2) . . . . ?
C43 C46 C41 C21 -179.07(15) . . . . ?
C43 C46 C41 C47 58.18(19) . . . . ?
C43 C46 C41 C45 -58.22(19) . . . . ?
C11 C44 C45 C41 -178.56(15) . . . . ?
C49 C44 C45 C41 -57.29(19) . . . . ?
C50 C44 C45 C41 58.95(19) . . . . ?
C21 C41 C45 C44 179.57(15) . . . . ?
C47 C41 C45 C44 -58.1(2) . . . . ?
C46 C41 C45 C44 58.56(19) . . . . ?
C48 C43 C1 C6 122.3(2) . . . . ?
C46 C43 C1 C6 -116.0(2) . . . . ?
C49 C43 C1 C6 2.5(3) . . . . ?
C48 C43 C1 C2 -60.3(2) . . . . ?
C46 C43 C1 C2 61.4(2) . . . . ?
C49 C43 C1 C2 179.94(17) . . . . ?
C11 C44 C49 C43 179.37(15) . . . . ?
C45 C44 C49 C43 59.2(2) . . . . ?
C50 C44 C49 C43 -58.5(2) . . . . ?
C1 C43 C49 C44 -179.14(15) . . . . ?
C48 C43 C49 C44 58.6(2) . . . . ?
C46 C43 C49 C44 -59.3(2) . . . . ?
C1 C43 C48 C42 -178.58(15) . . . . ?
C46 C43 C48 C42 59.54(19) . . . . ?
C49 C43 C48 C42 -57.2(2) . . . . ?
C50 C42 C48 C43 59.1(2) . . . . ?
C31 C42 C48 C43 -179.94(16) . . . . ?
C47 C42 C48 C43 -57.8(2) . . . . ?
C31 C42 C50 C44 178.58(16) . . . . ?
C48 C42 C50 C44 -59.24(19) . . . . ?
C47 C42 C50 C44 57.8(2) . . . . ?
C11 C44 C50 C42 179.70(15) . . . . ?
C49 C44 C50 C42 57.4(2) . . . . ?
C45 C44 C50 C42 -58.63(19) . . . . ?
C21 C41 C47 C42 -179.82(15) . . . . ?
C46 C41 C47 C42 -58.7(2) . . . . ?
C45 C41 C47 C42 59.7(2) . . . . ?
C50 C42 C47 C41 -59.8(2) . . . . ?
C31 C42 C47 C41 -179.26(15) . . . . ?
C48 C42 C47 C41 58.6(2) . . . . ?
C27 O5 C22 C23 13.7(3) . . . . ?
C27 O5 C22 C21 -166.65(18) . . . . ?
C26 C21 C22 O5 -177.65(17) . . . . ?
C41 C21 C22 O5 2.9(3) . . . . ?
C26 C21 C22 C23 2.0(3) . . . . ?
C41 C21 C22 C23 -177.43(18) . . . . ?
C50 C42 C31 C32 -114.1(2) . . . . ?
C48 C42 C31 C32 124.6(2) . . . . ?
C47 C42 C31 C32 4.5(3) . . . . ?
C50 C42 C31 C36 63.8(2) . . . . ?
C48 C42 C31 C36 -57.5(2) . . . . ?
C47 C42 C31 C36 -177.65(18) . . . . ?
C7 O1 C2 C3 -1.6(3) . . . . ?
C7 O1 C2 C1 177.21(19) . . . . ?
C6 C1 C2 O1 -178.89(17) . . . . ?
C43 C1 C2 O1 3.5(3) . . . . ?
C6 C1 C2 C3 -0.1(3) . . . . ?
C43 C1 C2 C3 -177.63(18) . . . . ?
C19 O4 C16 C15 -4.8(3) . . . . ?
C19 O4 C16 C11 174.15(19) . . . . ?
C12 C11 C16 O4 -179.40(17) . . . . ?
C44 C11 C16 O4 -0.8(3) . . . . ?
C12 C11 C16 C15 -0.5(3) . . . . ?
C44 C11 C16 C15 178.12(18) . . . . ?
C16 C11 C12 C13 0.5(3) . . . . ?
C44 C11 C12 C13 -178.13(18) . . . . ?
C22 C21 C26 C25 -1.6(3) . . . . ?
C41 C21 C26 C25 177.79(18) . . . . ?
C9 O2 C4 C5 8.8(3) . . . . ?
C9 O2 C4 C3 -172.06(19) . . . . ?
C11 C12 C13 C14 0.2(3) . . . . ?
C12 C13 C14 O3 179.1(2) . . . . ?
C12 C13 C14 C15 -1.0(3) . . . . ?
C17 O3 C14 C13 -3.9(3) . . . . ?
C17 O3 C14 C15 176.2(2) . . . . ?
C21 C26 C25 C24 0.0(3) . . . . ?
C5 C4 C3 C2 0.3(3) . . . . ?
O2 C4 C3 C2 -178.83(18) . . . . ?
O1 C2 C3 C4 178.33(19) . . . . ?
C1 C2 C3 C4 -0.4(3) . . . . ?
C39 O8 C36 C35 -12.2(3) . . . . ?
C39 O8 C36 C31 168.6(2) . . . . ?
C32 C31 C36 O8 178.87(19) . . . . ?
C42 C31 C36 O8 0.8(3) . . . . ?
C32 C31 C36 C35 -0.3(3) . . . . ?
C42 C31 C36 C35 -178.4(2) . . . . ?
C2 C1 C6 C5 0.7(3) . . . . ?
C43 C1 C6 C5 178.24(19) . . . . ?
C36 C31 C32 C33 0.0(3) . . . . ?
C42 C31 C32 C33 178.05(19) . . . . ?
C26 C25 C24 O6 -178.9(2) . . . . ?
C26 C25 C24 C23 1.3(3) . . . . ?
C29 O6 C24 C25 -12.6(4) . . . . ?
C29 O6 C24 C23 167.2(2) . . . . ?
C37 O7 C34 C33 1.7(4) . . . . ?
C37 O7 C34 C35 -178.1(2) . . . . ?
O2 C4 C5 C6 179.31(19) . . . . ?
C3 C4 C5 C6 0.2(3) . . . . ?
C1 C6 C5 C4 -0.8(3) . . . . ?
C13 C14 C15 C16 1.0(3) . . . . ?
O3 C14 C15 C16 -179.10(19) . . . . ?
O4 C16 C15 C14 178.67(19) . . . . ?
C11 C16 C15 C14 -0.2(3) . . . . ?
O7 C34 C33 C32 -180.0(2) . . . . ?
C35 C34 C33 C32 -0.2(3) . . . . ?
C31 C32 C33 C34 0.2(3) . . . . ?
O5 C22 C23 C24 178.85(19) . . . . ?
C21 C22 C23 C24 -0.8(3) . . . . ?
C25 C24 C23 C22 -1.0(3) . . . . ?
O6 C24 C23 C22 179.25(19) . . . . ?
C33 C34 C35 C36 -0.1(4) . . . . ?
O7 C34 C35 C36 179.7(2) . . . . ?
O8 C36 C35 C34 -178.8(2) . . . . ?
C31 C36 C35 C34 0.4(4) . . . . ?
C16 O4 C19 C20 -177.92(19) . . . . ?
C4 O2 C9 C10 178.6(2) . . . . ?
C22 O5 C27 C28 175.18(18) . . . . ?
C2 O1 C7 C8 -168.2(2) . . . . ?
C34 O7 C37 C38 177.5(2) . . . . ?
C36 O8 C39 C40 -169.6(2) . . . . ?
C14 O3 C17 C18 -178.7(2) . . . . ?
C24 O6 C29 C30 -176.8(2) . . . . ?
C56 C51 C57 O9 8.7(4) . . . . ?
C52 C51 C57 O9 -170.4(3) . . . . ?
C56 C51 C57 C58 -112.5(4) . . . . ?
C52 C51 C57 C58 68.4(4) . . . . ?
C52 C51 C56 C55 -1.9(5) . . . . ?
C57 C51 C56 C55 179.0(3) . . . . ?
C56 C51 C52 C53 2.9(5) . . . . ?
C57 C51 C52 C53 -178.0(3) . . . . ?
C51 C52 C53 C54 -1.0(7) . . . . ?
C51 C56 C55 C54 -0.9(6) . . . . ?
C56 C55 C54 C53 2.8(7) . . . . ?
C52 C53 C54 C55 -1.9(8) . . . . ?
